data_4109796
loop_
_publ_author_name
'Mohammad Movassaghi'
'Matthew D. Hill'
'Omar K. Ahmad'

_publ_section_title
;
 Direct Synthesis of Pyridine Derivatives
;
_journal_name_full 'Journal of the American Chemical Society'
_journal_page_first 10096
_journal_page_last 10097
_journal_paper_doi 10.1021/ja073912a
_journal_volume 129
_journal_year 2007
_chemical_formula_sum 'C26 H26 N2 O4'
_chemical_formula_weight 430.49
_chemical_name_systematic
;
 ?
;
_space_group_IT_number 14
_symmetry_cell_setting monoclinic
_symmetry_space_group_name_Hall '-P 2yn'
_symmetry_space_group_name_H-M 'P 1 21/n 1'
_atom_sites_solution_hydrogens geom
_atom_sites_solution_primary direct
_atom_sites_solution_secondary difmap
_audit_creation_method SHELXL-97
_cell_angle_alpha 90.00
_cell_angle_beta 97.944(14)
_cell_angle_gamma 90.00
_cell_formula_units_Z 4
_cell_length_a 16.767(13)
_cell_length_b 6.055(5)
_cell_length_c 20.972(16)
_cell_measurement_reflns_used 8549
_cell_measurement_temperature 100(2)
_cell_measurement_theta_max 30.69
_cell_measurement_theta_min 2.45
_cell_volume 2109(3)
_computing_cell_refinement 'SAINT 7 (Bruker-AXS, 2005)'
_computing_data_collection 'SMART 5 (Bruker-AXS, 2003)'
_computing_data_reduction 'SAINT 7 (Bruker-AXS, 2005)'
_computing_molecular_graphics 'Bruker SHELXTL'
_computing_publication_material 'Bruker SHELXTL'
_computing_structure_refinement 'SHELXL-97 (Sheldrick, 1997)'
_computing_structure_solution 'SHELXS-97 (Sheldrick, 1990)'
_diffrn_ambient_temperature 100(2)
_diffrn_detector_area_resol_mean 8.3
_diffrn_measured_fraction_theta_full 1.000
_diffrn_measured_fraction_theta_max 1.000
_diffrn_measurement_device_type 'Bruker Smart APEX CCD'
_diffrn_measurement_method 'omega and phi scans'
_diffrn_radiation_monochromator graphite
_diffrn_radiation_source 'fine-focus sealed tube'
_diffrn_radiation_type MoK\a
_diffrn_radiation_wavelength 0.71073
_diffrn_reflns_av_R_equivalents 0.0672
_diffrn_reflns_av_sigmaI/netI 0.0391
_diffrn_reflns_limit_h_max 23
_diffrn_reflns_limit_h_min -23
_diffrn_reflns_limit_k_max 8
_diffrn_reflns_limit_k_min -8
_diffrn_reflns_limit_l_max 29
_diffrn_reflns_limit_l_min -29
_diffrn_reflns_number 43401
_diffrn_reflns_theta_full 29.57
_diffrn_reflns_theta_max 29.57
_diffrn_reflns_theta_min 1.96
_diffrn_standards_decay_% 0
_diffrn_standards_interval_count 0
_diffrn_standards_interval_time 0
_diffrn_standards_number 0
_exptl_absorpt_coefficient_mu 0.092
_exptl_absorpt_correction_T_max 0.9954
_exptl_absorpt_correction_T_min 0.9642
_exptl_absorpt_correction_type multi-scan
_exptl_absorpt_process_details 'SADABS (Sheldrick, 2005)'
_exptl_crystal_colour colourless
_exptl_crystal_density_diffrn 1.356
_exptl_crystal_description needle
_exptl_crystal_F_000 912
_exptl_crystal_size_max 0.40
_exptl_crystal_size_mid 0.10
_exptl_crystal_size_min 0.05
_refine_diff_density_max 0.412
_refine_diff_density_min -0.238
_refine_diff_density_rms 0.051
_refine_ls_extinction_method none
_refine_ls_goodness_of_fit_ref 1.032
_refine_ls_hydrogen_treatment constr
_refine_ls_matrix_type full
_refine_ls_number_parameters 290
_refine_ls_number_reflns 5922
_refine_ls_number_restraints 0
_refine_ls_restrained_S_all 1.032
_refine_ls_R_factor_all 0.0617
_refine_ls_R_factor_gt 0.0415
_refine_ls_shift/su_max 0.000
_refine_ls_shift/su_mean 0.000
_refine_ls_structure_factor_coef Fsqd
_refine_ls_weighting_details 'calc w=1/[\s^2^(Fo^2^)+(0.0477P)^2^+0.6771P] where P=(Fo^2^+2Fc^2^)/3'
_refine_ls_weighting_scheme calc
_refine_ls_wR_factor_gt 0.0997
_refine_ls_wR_factor_ref 0.1107
_reflns_number_gt 4475
_reflns_number_total 5922
_reflns_threshold_expression >2sigma(I)
_cod_data_source_file ja073912asi20070530_073356.cif
_cod_data_source_block 07069
_cod_database_code 4109796

loop_
_symmetry_equiv_pos_as_xyz
'x, y, z'
'-x+1/2, y+1/2, -z+1/2'
'-x, -y, -z'
'x-1/2, -y-1/2, z-1/2'

loop_
_atom_site_label
_atom_site_type_symbol
_atom_site_fract_x
_atom_site_fract_y
_atom_site_fract_z
_atom_site_U_iso_or_equiv
_atom_site_adp_type
_atom_site_occupancy
_atom_site_symmetry_multiplicity
_atom_site_calc_flag
_atom_site_refinement_flags
C1 C 0.01771(7) 0.51048(19) 0.22885(6) 0.0141(2) Uani 1 1 d .
C2 C 0.02043(7) 0.44460(19) 0.29124(6) 0.0138(2) Uani 1 1 d .
C3 C 0.08223(7) 0.53566(19) 0.33732(6) 0.0144(2) Uani 1 1 d .
C4 C 0.12798(7) 0.75608(19) 0.26090(6) 0.0152(2) Uani 1 1 d .
C5 C 0.17937(7) 0.9275(2) 0.24663(6) 0.0178(2) Uani 1 1 d .
H5 H 0.2167 0.9897 0.2800 0.021 Uiso 1 1 calc R
C6 C 0.17592(7) 1.0043(2) 0.18574(6) 0.0179(2) Uani 1 1 d .
H6 H 0.2090 1.1248 0.1769 0.022 Uiso 1 1 calc R
C7 C 0.12365(7) 0.90629(19) 0.13559(6) 0.0159(2) Uani 1 1 d .
C8 C 0.07414(7) 0.73750(19) 0.14781(6) 0.0154(2) Uani 1 1 d .
H8 H 0.0402 0.6690 0.1134 0.019 Uiso 1 1 calc R
C9 C 0.07329(7) 0.66517(19) 0.21112(6) 0.0143(2) Uani 1 1 d .
C10 C -0.10437(7) 0.5488(2) 0.15346(6) 0.0155(2) Uani 1 1 d .
C11 C -0.13276(8) 0.1920(2) 0.12615(6) 0.0187(2) Uani 1 1 d .
H11A H -0.1368 0.1090 0.0852 0.022 Uiso 1 1 calc R
H11B H -0.1679 0.1209 0.1544 0.022 Uiso 1 1 calc R
C12 C -0.04683(7) 0.20030(19) 0.15866(6) 0.0182(2) Uani 1 1 d .
H12A H -0.0373 0.0942 0.1948 0.022 Uiso 1 1 calc R
H12B H -0.0083 0.1712 0.1279 0.022 Uiso 1 1 calc R
C21 C -0.04267(7) 0.29494(19) 0.30896(6) 0.0148(2) Uani 1 1 d .
C22 C -0.12238(7) 0.3624(2) 0.29898(6) 0.0174(2) Uani 1 1 d .
H22 H -0.1354 0.5062 0.2827 0.021 Uiso 1 1 calc R
C23 C -0.18289(8) 0.2233(2) 0.31247(6) 0.0200(3) Uani 1 1 d .
H23 H -0.2373 0.2713 0.3056 0.024 Uiso 1 1 calc R
C24 C -0.16424(8) 0.0145(2) 0.33601(6) 0.0219(3) Uani 1 1 d .
H24 H -0.2058 -0.0823 0.3451 0.026 Uiso 1 1 calc R
C25 C -0.08522(8) -0.0536(2) 0.34640(6) 0.0205(3) Uani 1 1 d .
H25 H -0.0724 -0.1973 0.3629 0.025 Uiso 1 1 calc R
C26 C -0.02475(7) 0.0850(2) 0.33303(6) 0.0176(2) Uani 1 1 d .
H26 H 0.0296 0.0365 0.3403 0.021 Uiso 1 1 calc R
C31 C 0.09263(7) 0.4662(2) 0.40651(6) 0.0154(2) Uani 1 1 d .
H31 H 0.0436 0.3817 0.4142 0.019 Uiso 1 1 calc R
C32 C 0.16543(8) 0.3147(2) 0.42153(6) 0.0213(3) Uani 1 1 d .
H32A H 0.1579 0.1823 0.3936 0.026 Uiso 1 1 calc R
H32B H 0.2143 0.3928 0.4120 0.026 Uiso 1 1 calc R
C33 C 0.17704(9) 0.2439(2) 0.49143(7) 0.0251(3) Uani 1 1 d .
H33A H 0.1307 0.1525 0.4999 0.030 Uiso 1 1 calc R
H33B H 0.2263 0.1524 0.5003 0.030 Uiso 1 1 calc R
C34 C 0.18445(8) 0.4415(2) 0.53588(6) 0.0228(3) Uani 1 1 d .
H34A H 0.1887 0.3905 0.5811 0.027 Uiso 1 1 calc R
H34B H 0.2341 0.5242 0.5308 0.027 Uiso 1 1 calc R
C35 C 0.11262(8) 0.5918(2) 0.52128(6) 0.0217(3) Uani 1 1 d .
H35A H 0.1202 0.7235 0.5495 0.026 Uiso 1 1 calc R
H35B H 0.0637 0.5136 0.5306 0.026 Uiso 1 1 calc R
C36 C 0.10125(8) 0.6642(2) 0.45169(6) 0.0204(3) Uani 1 1 d .
H36A H 0.1481 0.7540 0.4434 0.025 Uiso 1 1 calc R
H36B H 0.0525 0.7577 0.4431 0.025 Uiso 1 1 calc R
N1 N -0.04204(6) 0.42668(16) 0.18115(5) 0.0144(2) Uani 1 1 d .
N3 N 0.13265(6) 0.68680(17) 0.32256(5) 0.0158(2) Uani 1 1 d .
O1 O -0.11574(5) 0.74217(14) 0.16076(5) 0.0221(2) Uani 1 1 d .
O2 O -0.15508(5) 0.42089(14) 0.11454(4) 0.01823(19) Uani 1 1 d .
O3 O 0.09293(6) 0.88716(15) 0.02192(5) 0.0246(2) Uani 1 1 d .
O4 O 0.13428(6) 1.20560(14) 0.06893(4) 0.0216(2) Uani 1 1 d .
C13 C 0.11576(7) 0.9920(2) 0.06916(6) 0.0170(2) Uani 1 1 d .
C14 C 0.12168(9) 1.3123(2) 0.00730(7) 0.0255(3) Uani 1 1 d .
H14A H 0.1617 1.2593 -0.0190 0.038 Uiso 1 1 calc R
H14B H 0.1273 1.4724 0.0131 0.038 Uiso 1 1 calc R
H14C H 0.0675 1.2781 -0.0143 0.038 Uiso 1 1 calc R

loop_
_atom_site_aniso_label
_atom_site_aniso_U_11
_atom_site_aniso_U_22
_atom_site_aniso_U_33
_atom_site_aniso_U_23
_atom_site_aniso_U_13
_atom_site_aniso_U_12
C1 0.0113(5) 0.0107(5) 0.0195(6) -0.0006(4) -0.0001(4) 0.0003(4)
C2 0.0111(5) 0.0108(5) 0.0192(6) 0.0007(4) 0.0015(4) 0.0005(4)
C3 0.0124(5) 0.0130(5) 0.0176(6) 0.0004(4) 0.0010(4) 0.0016(4)
C4 0.0123(5) 0.0133(5) 0.0198(6) 0.0006(4) 0.0014(4) 0.0005(4)
C5 0.0143(5) 0.0173(6) 0.0213(6) 0.0006(5) 0.0006(4) -0.0032(5)
C6 0.0143(5) 0.0161(6) 0.0234(6) 0.0023(5) 0.0027(5) -0.0030(5)
C7 0.0141(5) 0.0141(5) 0.0197(6) 0.0017(4) 0.0031(4) 0.0015(4)
C8 0.0133(5) 0.0139(5) 0.0188(6) 0.0005(4) 0.0013(4) 0.0012(4)
C9 0.0117(5) 0.0112(5) 0.0199(6) 0.0007(4) 0.0014(4) 0.0010(4)
C10 0.0135(5) 0.0145(5) 0.0185(6) 0.0025(4) 0.0014(4) -0.0014(4)
C11 0.0181(6) 0.0122(5) 0.0244(6) -0.0009(5) -0.0019(5) -0.0001(4)
C12 0.0174(6) 0.0116(5) 0.0248(6) -0.0035(5) 0.0000(5) 0.0009(4)
C21 0.0142(5) 0.0136(5) 0.0162(5) -0.0008(4) 0.0011(4) -0.0026(4)
C22 0.0167(6) 0.0162(5) 0.0190(6) 0.0003(5) 0.0011(4) -0.0003(5)
C23 0.0139(5) 0.0229(6) 0.0230(6) -0.0013(5) 0.0016(5) -0.0017(5)
C24 0.0204(6) 0.0212(6) 0.0243(6) 0.0009(5) 0.0036(5) -0.0082(5)
C25 0.0238(6) 0.0145(5) 0.0229(6) 0.0022(5) 0.0018(5) -0.0037(5)
C26 0.0161(6) 0.0151(6) 0.0212(6) 0.0004(5) 0.0013(5) -0.0001(5)
C31 0.0127(5) 0.0155(5) 0.0176(6) 0.0014(4) 0.0007(4) -0.0010(4)
C32 0.0200(6) 0.0211(6) 0.0227(6) 0.0040(5) 0.0026(5) 0.0055(5)
C33 0.0268(7) 0.0243(7) 0.0236(7) 0.0064(5) 0.0008(5) 0.0076(6)
C34 0.0185(6) 0.0276(7) 0.0208(6) 0.0053(5) -0.0025(5) -0.0016(5)
C35 0.0239(6) 0.0219(6) 0.0181(6) 0.0003(5) -0.0010(5) 0.0003(5)
C36 0.0235(6) 0.0169(6) 0.0196(6) 0.0001(5) -0.0015(5) 0.0017(5)
N1 0.0135(5) 0.0099(4) 0.0189(5) -0.0002(4) -0.0012(4) -0.0010(4)
N3 0.0131(5) 0.0147(5) 0.0193(5) 0.0018(4) 0.0009(4) -0.0004(4)
O1 0.0209(5) 0.0112(4) 0.0326(5) 0.0012(4) -0.0016(4) 0.0012(3)
O2 0.0175(4) 0.0123(4) 0.0230(4) 0.0013(3) -0.0039(3) -0.0012(3)
O3 0.0338(5) 0.0198(5) 0.0202(5) 0.0013(4) 0.0038(4) -0.0024(4)
O4 0.0281(5) 0.0151(4) 0.0217(5) 0.0045(3) 0.0032(4) -0.0027(4)
C13 0.0142(5) 0.0146(5) 0.0226(6) 0.0030(5) 0.0043(4) 0.0013(4)
C14 0.0342(7) 0.0185(6) 0.0241(7) 0.0086(5) 0.0052(6) 0.0018(6)

loop_
_atom_type_symbol
_atom_type_description
_atom_type_scat_dispersion_real
_atom_type_scat_dispersion_imag
_atom_type_scat_source
C C 0.0033 0.0016 'International Tables Vol C Tables 4.2.6.8 and 6.1.1.4'
H H 0.0000 0.0000 'International Tables Vol C Tables 4.2.6.8 and 6.1.1.4'
N N 0.0061 0.0033 'International Tables Vol C Tables 4.2.6.8 and 6.1.1.4'
O O 0.0106 0.0060 'International Tables Vol C Tables 4.2.6.8 and 6.1.1.4'

loop_
_geom_angle_atom_site_label_1
_geom_angle_atom_site_label_2
_geom_angle_atom_site_label_3
_geom_angle
C2 C1 C9 120.88(11)
C2 C1 N1 120.17(11)
C9 C1 N1 118.95(11)
C1 C2 C3 117.53(11)
C1 C2 C21 119.38(10)
C3 C2 C21 122.98(11)
N3 C3 C2 122.76(12)
N3 C3 C31 115.60(10)
C2 C3 C31 121.63(11)
N3 C4 C9 122.39(11)
N3 C4 C5 118.43(11)
C9 C4 C5 119.17(12)
C6 C5 C4 120.44(12)
C5 C6 C7 120.19(12)
C8 C7 C6 120.61(12)
C8 C7 C13 117.63(11)
C6 C7 C13 121.61(12)
C7 C8 C9 119.94(11)
C8 C9 C4 119.45(12)
C8 C9 C1 123.56(11)
C4 C9 C1 116.94(12)
O1 C10 O2 122.90(11)
O1 C10 N1 127.54(12)
O2 C10 N1 109.56(11)
O2 C11 C12 104.65(10)
N1 C12 C11 100.69(9)
C26 C21 C22 118.79(11)
C26 C21 C2 121.82(11)
C22 C21 C2 119.34(12)
C23 C22 C21 120.75(13)
C24 C23 C22 119.82(13)
C25 C24 C23 119.86(12)
C26 C25 C24 120.39(13)
C25 C26 C21 120.38(12)
C3 C31 C36 111.72(11)
C3 C31 C32 110.60(10)
C36 C31 C32 109.93(11)
C33 C32 C31 111.25(11)
C34 C33 C32 111.21(12)
C35 C34 C33 110.96(11)
C34 C35 C36 111.23(11)
C35 C36 C31 111.17(12)
C10 N1 C1 122.86(11)
C10 N1 C12 112.02(10)
C1 N1 C12 125.04(10)
C3 N3 C4 119.24(11)
C10 O2 C11 108.87(10)
C13 O4 C14 115.84(11)
O3 C13 O4 124.19(12)
O3 C13 C7 124.98(12)
O4 C13 C7 110.78(11)

loop_
_geom_bond_atom_site_label_1
_geom_bond_atom_site_label_2
_geom_bond_distance
C1 C2 1.3626(19)
C1 C9 1.4070(17)
C1 N1 1.4088(16)
C2 C3 1.4265(17)
C2 C21 1.4789(17)
C3 N3 1.3117(16)
C3 C31 1.498(2)
C4 N3 1.3514(18)
C4 C9 1.4032(18)
C4 C5 1.4073(18)
C5 C6 1.353(2)
C6 C7 1.4040(18)
C7 C8 1.3632(18)
C7 C13 1.475(2)
C8 C9 1.3999(19)
C10 O1 1.1994(17)
C10 O2 1.3405(15)
C10 N1 1.3448(16)
C11 O2 1.4472(18)
C11 C12 1.507(2)
C12 N1 1.4481(18)
C21 C26 1.3852(19)
C21 C22 1.3855(19)
C22 C23 1.3777(19)
C23 C24 1.377(2)
C24 C25 1.376(2)
C25 C26 1.3744(19)
C31 C36 1.5226(19)
C31 C32 1.5245(19)
C32 C33 1.514(2)
C33 C34 1.511(2)
C34 C35 1.507(2)
C35 C36 1.511(2)
O3 C13 1.1942(17)
O4 C13 1.3303(18)
O4 C14 1.4342(18)

loop_
_cod_related_entry_id
_cod_related_entry_database
_cod_related_entry_code
1 ChemSpider 30660365
